data_2225272
loop_
_publ_author_name
'Wang, Shun-Hua'
'Jiang, Yue-Ning'
'Zhang, Jiang-Na'

_publ_section_title
;9-(3-Methoxyphenyl)-6,6-dimethyl-4-phenyl-2,3,5,6,7,9-hexahydrothieno[3,2-<i>b</i>]quinolin-8(4<i>H</i>)-one
 1,1-dioxide
;
_journal_coeditor_code HG2633
_journal_issue 3
_journal_name_full 'Acta Crystallographica Section E'
_journal_page_first o527
_journal_paper_doi 10.1107/S1600536810003600
_journal_volume 66
_journal_year 2010
_chemical_formula_iupac 'C26 H27 N O4 S'
_chemical_formula_moiety 'C26 H27 N O4 S'
_chemical_formula_sum 'C26 H27 N O4 S'
_chemical_formula_weight 449.55
_chemical_name_systematic
;
9-(3-Methoxyphenyl)-6,6-dimethyl-4-phenyl-2,3,5,6,7,9-
hexahydrothieno[3,2-<i>b</i>]quinolin-8(4<i>H</i>)-one 1,1-dioxide
;
_space_group_IT_number 14
_symmetry_cell_setting monoclinic
_symmetry_space_group_name_Hall '-P 2yn'
_symmetry_space_group_name_H-M 'P 1 21/n 1'
_atom_sites_solution_hydrogens geom
_atom_sites_solution_primary direct
_atom_sites_solution_secondary difmap
_audit_creation_method SHELXL-97
_cell_angle_alpha 90.00
_cell_angle_beta 92.747(7)
_cell_angle_gamma 90.00
_cell_formula_units_Z 4
_cell_length_a 11.2488(14)
_cell_length_b 14.8013(18)
_cell_length_c 13.3866(16)
_cell_measurement_reflns_used 6501
_cell_measurement_temperature 113(2)
_cell_measurement_theta_max 27.9
_cell_measurement_theta_min 2.1
_cell_volume 2226.3(5)
_computing_cell_refinement 'CrystalClear (Rigaku/MSC, 2005)'
_computing_data_collection 'CrystalClear (Rigaku/MSC, 2005)'
_computing_data_reduction 'CrystalClear (Rigaku/MSC, 2005)'
_computing_molecular_graphics 'SHELXTL (Sheldrick, 2008)'
_computing_publication_material 'SHELXTL (Sheldrick, 2008)'
_computing_structure_refinement 'SHELXL97 (Sheldrick, 2008)'
_computing_structure_solution 'SHELXS97 (Sheldrick, 2008)'
_diffrn_ambient_temperature 113(2)
_diffrn_detector_area_resol_mean 7.31
_diffrn_measured_fraction_theta_full 0.996
_diffrn_measured_fraction_theta_max 0.996
_diffrn_measurement_device_type 'Rigaku Saturn CCD area-detector'
_diffrn_measurement_method '\w and \f scans'
_diffrn_radiation_monochromator confocal
_diffrn_radiation_source 'rotating anode'
_diffrn_radiation_type MoK\a
_diffrn_radiation_wavelength 0.71070
_diffrn_reflns_av_R_equivalents 0.0416
_diffrn_reflns_av_sigmaI/netI 0.0525
_diffrn_reflns_limit_h_max 14
_diffrn_reflns_limit_h_min -14
_diffrn_reflns_limit_k_max 18
_diffrn_reflns_limit_k_min -18
_diffrn_reflns_limit_l_max 17
_diffrn_reflns_limit_l_min -17
_diffrn_reflns_number 14414
_diffrn_reflns_theta_full 27.00
_diffrn_reflns_theta_max 27.00
_diffrn_reflns_theta_min 2.05
_exptl_absorpt_coefficient_mu 0.179
_exptl_absorpt_correction_T_max 0.9788
_exptl_absorpt_correction_T_min 0.9650
_exptl_absorpt_correction_type multi-scan
_exptl_absorpt_process_details '(CrystalClear; Rigaku/MSC, 2005)'
_exptl_crystal_colour colourless
_exptl_crystal_density_diffrn 1.341
_exptl_crystal_density_method 'not measured'
_exptl_crystal_description prism
_exptl_crystal_F_000 952
_exptl_crystal_size_max 0.20
_exptl_crystal_size_mid 0.14
_exptl_crystal_size_min 0.12
_refine_diff_density_max 0.235
_refine_diff_density_min -0.504
_refine_ls_extinction_method none
_refine_ls_goodness_of_fit_ref 1.041
_refine_ls_hydrogen_treatment constr
_refine_ls_matrix_type full
_refine_ls_number_parameters 293
_refine_ls_number_reflns 4843
_refine_ls_number_restraints 0
_refine_ls_restrained_S_all 1.041
_refine_ls_R_factor_all 0.0664
_refine_ls_R_factor_gt 0.0489
_refine_ls_shift/su_max 0.000
_refine_ls_shift/su_mean 0.000
_refine_ls_structure_factor_coef Fsqd
_refine_ls_weighting_details 'calc w=1/[\s^2^(Fo^2^)+(0.0695P)^2^] where P=(Fo^2^+2Fc^2^)/3'
_refine_ls_weighting_scheme calc
_refine_ls_wR_factor_gt 0.1164
_refine_ls_wR_factor_ref 0.1250
_reflns_number_gt 3756
_reflns_number_total 4843
_reflns_threshold_expression I>2sigma(I)
_cod_data_source_file hg2633.cif
_cod_data_source_block I
_cod_original_sg_symbol_H-M 'P 21/n'
_cod_database_code 2225272
_cod_database_fobs_code 2225272

loop_
_symmetry_equiv_pos_as_xyz
'x, y, z'
'-x+1/2, y+1/2, -z+1/2'
'-x, -y, -z'
'x-1/2, -y-1/2, z-1/2'

loop_
_atom_site_type_symbol
_atom_site_label
_atom_site_fract_x
_atom_site_fract_y
_atom_site_fract_z
_atom_site_U_iso_or_equiv
_atom_site_adp_type
_atom_site_calc_flag
_atom_site_refinement_flags
_atom_site_occupancy
_atom_site_disorder_assembly
_atom_site_disorder_group
S S1 0.50415(4) 0.22372(3) -0.24228(3) 0.02432(15) Uani d . 1 . .
O O1 0.67631(11) 0.38885(9) 0.10478(10) 0.0322(3) Uani d . 1 . .
O O2 0.60626(12) 0.26632(10) -0.28274(10) 0.0340(4) Uani d . 1 . .
O O3 0.51009(13) 0.12739(9) -0.22990(10) 0.0362(4) Uani d . 1 . .
O O4 0.82561(12) 0.04112(9) 0.02547(11) 0.0367(4) Uani d . 1 . .
N N1 0.29857(13) 0.34280(10) -0.05766(10) 0.0227(3) Uani d . 1 . .
C C1 0.37176(16) 0.37342(12) 0.02191(12) 0.0204(4) Uani d . 1 . .
C C2 0.49043(15) 0.35533(11) 0.02666(12) 0.0207(4) Uani d . 1 . .
C C3 0.54944(16) 0.28912(12) -0.04180(12) 0.0203(4) Uani d . 1 . .
H H3 0.6250 0.3166 -0.0640 0.024 Uiso calc R 1 . .
C C4 0.46602(16) 0.27653(11) -0.13172(12) 0.0203(4) Uani d . 1 . .
C C5 0.35101(16) 0.29912(12) -0.13692(12) 0.0211(4) Uani d . 1 . .
C C6 0.31187(16) 0.42871(13) 0.09903(12) 0.0261(4) Uani d . 1 . .
H H6A 0.2341 0.4009 0.1120 0.031 Uiso calc R 1 . .
H H6B 0.2965 0.4901 0.0719 0.031 Uiso calc R 1 . .
C C7 0.38522(16) 0.43672(13) 0.19812(12) 0.0253(4) Uani d . 1 . .
C C8 0.51206(17) 0.46420(13) 0.17341(13) 0.0267(4) Uani d . 1 . .
H H8A 0.5100 0.5256 0.1441 0.032 Uiso calc R 1 . .
H H8B 0.5622 0.4666 0.2362 0.032 Uiso calc R 1 . .
C C9 0.56777(17) 0.40077(12) 0.10200(13) 0.0234(4) Uani d . 1 . .
C C10 0.32863(19) 0.50833(15) 0.26286(14) 0.0377(5) Uani d . 1 . .
H H10A 0.3274 0.5664 0.2277 0.057 Uiso calc R 1 . .
H H10B 0.3751 0.5142 0.3263 0.057 Uiso calc R 1 . .
H H10C 0.2470 0.4903 0.2761 0.057 Uiso calc R 1 . .
C C11 0.38867(18) 0.34685(14) 0.25481(14) 0.0322(5) Uani d . 1 . .
H H11A 0.4339 0.3544 0.3187 0.048 Uiso calc R 1 . .
H H11B 0.4270 0.3009 0.2147 0.048 Uiso calc R 1 . .
H H11C 0.3073 0.3278 0.2673 0.048 Uiso calc R 1 . .
C C12 0.57895(15) 0.19902(12) 0.00974(12) 0.0212(4) Uani d . 1 . .
C C13 0.68665(15) 0.15746(12) -0.00304(13) 0.0223(4) Uani d . 1 . .
H H13 0.7437 0.1860 -0.0425 0.027 Uiso calc R 1 . .
C C14 0.71314(17) 0.07423(12) 0.04109(13) 0.0260(4) Uani d . 1 . .
C C15 0.63009(18) 0.03180(13) 0.09773(14) 0.0301(5) Uani d . 1 . .
H H15 0.6474 -0.0251 0.1278 0.036 Uiso calc R 1 . .
C C16 0.52138(18) 0.07310(13) 0.11024(14) 0.0306(5) Uani d . 1 . .
H H16 0.4640 0.0441 0.1490 0.037 Uiso calc R 1 . .
C C17 0.49544(17) 0.15579(13) 0.06716(14) 0.0272(4) Uani d . 1 . .
H H17 0.4206 0.1835 0.0765 0.033 Uiso calc R 1 . .
C C18 0.8431(2) -0.05287(14) 0.04084(17) 0.0420(6) Uani d . 1 . .
H H18A 0.8341 -0.0673 0.1115 0.063 Uiso calc R 1 . .
H H18B 0.9233 -0.0696 0.0220 0.063 Uiso calc R 1 . .
H H18C 0.7841 -0.0867 -0.0004 0.063 Uiso calc R 1 . .
C C19 0.27918(16) 0.27641(13) -0.23133(13) 0.0259(4) Uani d . 1 . .
H H19A 0.2288 0.3283 -0.2531 0.031 Uiso calc R 1 . .
H H19B 0.2272 0.2237 -0.2206 0.031 Uiso calc R 1 . .
C C20 0.36954(17) 0.25471(14) -0.30969(13) 0.0272(4) Uani d . 1 . .
H H20A 0.3827 0.3082 -0.3522 0.033 Uiso calc R 1 . .
H H20B 0.3406 0.2043 -0.3530 0.033 Uiso calc R 1 . .
C C21 0.17165(15) 0.35858(12) -0.06443(12) 0.0191(4) Uani d . 1 . .
C C22 0.12586(16) 0.43661(12) -0.10791(13) 0.0249(4) Uani d . 1 . .
H H22 0.1775 0.4823 -0.1304 0.030 Uiso calc R 1 . .
C C23 0.00324(17) 0.44714(14) -0.11823(14) 0.0313(5) Uani d . 1 . .
H H23 -0.0294 0.5006 -0.1477 0.038 Uiso calc R 1 . .
C C24 -0.07112(17) 0.38065(14) -0.08602(14) 0.0310(5) Uani d . 1 . .
H H24 -0.1549 0.3878 -0.0945 0.037 Uiso calc R 1 . .
C C25 -0.02438(18) 0.30363(14) -0.04146(14) 0.0302(5) Uani d . 1 . .
H H25 -0.0761 0.2582 -0.0186 0.036 Uiso calc R 1 . .
C C26 0.09729(17) 0.29238(12) -0.02991(13) 0.0243(4) Uani d . 1 . .
H H26 0.1296 0.2397 0.0014 0.029 Uiso calc R 1 . .

loop_
_atom_site_aniso_label
_atom_site_aniso_U_11
_atom_site_aniso_U_22
_atom_site_aniso_U_33
_atom_site_aniso_U_12
_atom_site_aniso_U_13
_atom_site_aniso_U_23
S1 0.0256(3) 0.0268(3) 0.0206(2) 0.0037(2) 0.00181(18) -0.00228(17)
O1 0.0230(8) 0.0349(8) 0.0380(8) -0.0037(6) -0.0065(6) -0.0019(6)
O2 0.0275(8) 0.0469(9) 0.0284(7) -0.0030(7) 0.0088(6) -0.0039(6)
O3 0.0512(10) 0.0241(8) 0.0331(7) 0.0076(7) -0.0011(6) -0.0037(6)
O4 0.0319(8) 0.0281(8) 0.0498(9) 0.0111(6) 0.0000(7) 0.0000(6)
N1 0.0185(8) 0.0308(9) 0.0186(7) 0.0034(7) -0.0010(6) -0.0043(6)
C1 0.0239(10) 0.0198(9) 0.0175(8) -0.0001(8) -0.0004(7) 0.0021(7)
C2 0.0239(10) 0.0200(9) 0.0180(8) -0.0002(8) -0.0013(7) 0.0024(7)
C3 0.0175(9) 0.0229(9) 0.0205(8) -0.0008(8) 0.0004(7) 0.0013(7)
C4 0.0229(10) 0.0201(9) 0.0179(8) 0.0007(8) 0.0009(7) 0.0011(7)
C5 0.0233(10) 0.0233(10) 0.0166(8) 0.0001(8) -0.0002(7) 0.0000(7)
C6 0.0270(10) 0.0309(11) 0.0200(9) 0.0056(9) -0.0019(7) -0.0029(7)
C7 0.0289(10) 0.0285(10) 0.0184(8) -0.0006(9) -0.0011(7) -0.0010(7)
C8 0.0335(11) 0.0257(10) 0.0205(8) -0.0053(9) -0.0039(7) 0.0005(7)
C9 0.0265(11) 0.0217(10) 0.0219(8) -0.0033(8) -0.0017(7) 0.0071(7)
C10 0.0452(13) 0.0437(13) 0.0241(10) 0.0038(10) -0.0005(9) -0.0104(9)
C11 0.0328(11) 0.0409(12) 0.0229(9) -0.0069(10) 0.0015(8) 0.0045(8)
C12 0.0200(9) 0.0230(9) 0.0203(8) -0.0004(8) -0.0030(7) -0.0004(7)
C13 0.0207(10) 0.0237(10) 0.0222(8) -0.0030(8) -0.0016(7) 0.0000(7)
C14 0.0281(10) 0.0224(10) 0.0266(9) 0.0040(9) -0.0062(7) -0.0036(7)
C15 0.0410(12) 0.0212(10) 0.0272(9) -0.0015(9) -0.0067(8) 0.0030(7)
C16 0.0371(12) 0.0283(11) 0.0266(9) -0.0071(10) 0.0019(8) 0.0043(8)
C17 0.0240(10) 0.0294(11) 0.0281(9) -0.0008(9) 0.0007(8) 0.0015(8)
C18 0.0487(14) 0.0300(12) 0.0463(13) 0.0140(11) -0.0088(10) 0.0000(10)
C19 0.0223(10) 0.0343(11) 0.0208(9) 0.0036(8) -0.0027(7) -0.0048(7)
C20 0.0294(11) 0.0332(11) 0.0190(8) 0.0032(9) -0.0002(7) -0.0027(8)
C21 0.0173(9) 0.0237(10) 0.0161(8) 0.0025(8) -0.0004(6) -0.0023(7)
C22 0.0273(10) 0.0244(10) 0.0232(9) -0.0014(9) 0.0024(7) 0.0024(7)
C23 0.0300(11) 0.0340(12) 0.0296(10) 0.0097(10) -0.0028(8) 0.0008(8)
C24 0.0183(10) 0.0429(12) 0.0319(10) 0.0014(9) 0.0007(8) -0.0072(9)
C25 0.0287(11) 0.0360(12) 0.0265(10) -0.0094(10) 0.0073(8) -0.0042(8)
C26 0.0284(11) 0.0238(10) 0.0209(8) 0.0010(8) 0.0018(7) 0.0000(7)

loop_
_atom_type_symbol
_atom_type_description
_atom_type_scat_dispersion_real
_atom_type_scat_dispersion_imag
_atom_type_scat_source
C C 0.0033 0.0016 'International Tables Vol C Tables 4.2.6.8 and 6.1.1.4'
H H 0.0000 0.0000 'International Tables Vol C Tables 4.2.6.8 and 6.1.1.4'
N N 0.0061 0.0033 'International Tables Vol C Tables 4.2.6.8 and 6.1.1.4'
O O 0.0106 0.0060 'International Tables Vol C Tables 4.2.6.8 and 6.1.1.4'
S S 0.1246 0.1234 'International Tables Vol C Tables 4.2.6.8 and 6.1.1.4'

loop_
_geom_angle_atom_site_label_1
_geom_angle_atom_site_label_2
_geom_angle_atom_site_label_3
_geom_angle_site_symmetry_1
_geom_angle_site_symmetry_3
_geom_angle
_geom_angle_publ_flag
O3 S1 O2 . . 116.41(8) ?
O3 S1 C4 . . 111.02(8) ?
O2 S1 C4 . . 110.86(8) ?
O3 S1 C20 . . 110.30(9) ?
O2 S1 C20 . . 111.73(9) ?
C4 S1 C20 . . 94.40(8) ?
C14 O4 C18 . . 116.59(15) ?
C1 N1 C5 . . 118.46(14) ?
C1 N1 C21 . . 122.83(14) ?
C5 N1 C21 . . 118.62(14) ?
C2 C1 N1 . . 121.02(15) ?
C2 C1 C6 . . 123.14(15) ?
N1 C1 C6 . . 115.82(15) ?
C1 C2 C9 . . 119.43(16) ?
C1 C2 C3 . . 123.79(15) ?
C9 C2 C3 . . 116.78(15) ?
C4 C3 C2 . . 106.85(14) ?
C4 C3 C12 . . 111.52(14) ?
C2 C3 C12 . . 112.49(14) ?
C4 C3 H3 . . 108.6 ?
C2 C3 H3 . . 108.6 ?
C12 C3 H3 . . 108.6 ?
C5 C4 C3 . . 125.27(15) ?
C5 C4 S1 . . 110.17(13) ?
C3 C4 S1 . . 124.45(13) ?
C4 C5 N1 . . 121.31(16) ?
C4 C5 C19 . . 117.90(15) ?
N1 C5 C19 . . 120.79(15) ?
C1 C6 C7 . . 113.35(15) ?
C1 C6 H6A . . 108.9 ?
C7 C6 H6A . . 108.9 ?
C1 C6 H6B . . 108.9 ?
C7 C6 H6B . . 108.9 ?
H6A C6 H6B . . 107.7 ?
C10 C7 C11 . . 108.85(15) ?
C10 C7 C6 . . 108.84(15) ?
C11 C7 C6 . . 111.20(15) ?
C10 C7 C8 . . 110.82(16) ?
C11 C7 C8 . . 109.59(15) ?
C6 C7 C8 . . 107.54(14) ?
C9 C8 C7 . . 113.13(15) ?
C9 C8 H8A . . 109.0 ?
C7 C8 H8A . . 109.0 ?
C9 C8 H8B . . 109.0 ?
C7 C8 H8B . . 109.0 ?
H8A C8 H8B . . 107.8 ?
O1 C9 C2 . . 120.68(16) ?
O1 C9 C8 . . 120.96(16) ?
C2 C9 C8 . . 118.34(16) ?
C7 C10 H10A . . 109.5 ?
C7 C10 H10B . . 109.5 ?
H10A C10 H10B . . 109.5 ?
C7 C10 H10C . . 109.5 ?
H10A C10 H10C . . 109.5 ?
H10B C10 H10C . . 109.5 ?
C7 C11 H11A . . 109.5 ?
C7 C11 H11B . . 109.5 ?
H11A C11 H11B . . 109.5 ?
C7 C11 H11C . . 109.5 ?
H11A C11 H11C . . 109.5 ?
H11B C11 H11C . . 109.5 ?
C13 C12 C17 . . 118.86(17) ?
C13 C12 C3 . . 120.42(15) ?
C17 C12 C3 . . 120.66(16) ?
C12 C13 C14 . . 120.95(16) ?
C12 C13 H13 . . 119.5 ?
C14 C13 H13 . . 119.5 ?
O4 C14 C15 . . 124.72(17) ?
O4 C14 C13 . . 115.37(16) ?
C15 C14 C13 . . 119.89(17) ?
C14 C15 C16 . . 119.33(18) ?
C14 C15 H15 . . 120.3 ?
C16 C15 H15 . . 120.3 ?
C17 C16 C15 . . 120.80(18) ?
C17 C16 H16 . . 119.6 ?
C15 C16 H16 . . 119.6 ?
C16 C17 C12 . . 120.16(18) ?
C16 C17 H17 . . 119.9 ?
C12 C17 H17 . . 119.9 ?
O4 C18 H18A . . 109.5 ?
O4 C18 H18B . . 109.5 ?
H18A C18 H18B . . 109.5 ?
O4 C18 H18C . . 109.5 ?
H18A C18 H18C . . 109.5 ?
H18B C18 H18C . . 109.5 ?
C5 C19 C20 . . 105.97(15) ?
C5 C19 H19A . . 110.5 ?
C20 C19 H19A . . 110.5 ?
C5 C19 H19B . . 110.5 ?
C20 C19 H19B . . 110.5 ?
H19A C19 H19B . . 108.7 ?
C19 C20 S1 . . 106.42(12) ?
C19 C20 H20A . . 110.4 ?
S1 C20 H20A . . 110.4 ?
C19 C20 H20B . . 110.4 ?
S1 C20 H20B . . 110.4 ?
H20A C20 H20B . . 108.6 ?
C22 C21 C26 . . 120.93(17) ?
C22 C21 N1 . . 120.58(16) ?
C26 C21 N1 . . 118.45(16) ?
C21 C22 C23 . . 118.96(17) ?
C21 C22 H22 . . 120.5 ?
C23 C22 H22 . . 120.5 ?
C24 C23 C22 . . 120.34(18) ?
C24 C23 H23 . . 119.8 ?
C22 C23 H23 . . 119.8 ?
C23 C24 C25 . . 120.17(18) ?
C23 C24 H24 . . 119.9 ?
C25 C24 H24 . . 119.9 ?
C24 C25 C26 . . 120.24(18) ?
C24 C25 H25 . . 119.9 ?
C26 C25 H25 . . 119.9 ?
C25 C26 C21 . . 119.34(17) ?
C25 C26 H26 . . 120.3 ?
C21 C26 H26 . . 120.3 ?

loop_
_geom_bond_atom_site_label_1
_geom_bond_atom_site_label_2
_geom_bond_site_symmetry_2
_geom_bond_distance
_geom_bond_publ_flag
S1 O3 . 1.4367(14) ?
S1 O2 . 1.4388(14) ?
S1 C4 . 1.7453(17) ?
S1 C20 . 1.7851(19) ?
O1 C9 . 1.232(2) ?
O4 C14 . 1.382(2) ?
O4 C18 . 1.419(2) ?
N1 C1 . 1.391(2) ?
N1 C5 . 1.397(2) ?
N1 C21 . 1.445(2) ?
C1 C2 . 1.360(2) ?
C1 C6 . 1.502(2) ?
C2 C9 . 1.464(2) ?
C2 C3 . 1.516(2) ?
C3 C4 . 1.502(2) ?
C3 C12 . 1.531(2) ?
C3 H3 . 1.0000 ?
C4 C5 . 1.335(2) ?
C5 C19 . 1.505(2) ?
C6 C7 . 1.533(2) ?
C6 H6A . 0.9900 ?
C6 H6B . 0.9900 ?
C7 C10 . 1.527(3) ?
C7 C11 . 1.531(3) ?
C7 C8 . 1.535(3) ?
C8 C9 . 1.499(2) ?
C8 H8A . 0.9900 ?
C8 H8B . 0.9900 ?
C10 H10A . 0.9800 ?
C10 H10B . 0.9800 ?
C10 H10C . 0.9800 ?
C11 H11A . 0.9800 ?
C11 H11B . 0.9800 ?
C11 H11C . 0.9800 ?
C12 C13 . 1.377(2) ?
C12 C17 . 1.397(2) ?
C13 C14 . 1.392(2) ?
C13 H13 . 0.9500 ?
C14 C15 . 1.382(3) ?
C15 C16 . 1.384(3) ?
C15 H15 . 0.9500 ?
C16 C17 . 1.378(3) ?
C16 H16 . 0.9500 ?
C17 H17 . 0.9500 ?
C18 H18A . 0.9800 ?
C18 H18B . 0.9800 ?
C18 H18C . 0.9800 ?
C19 C20 . 1.529(2) ?
C19 H19A . 0.9900 ?
C19 H19B . 0.9900 ?
C20 H20A . 0.9900 ?
C20 H20B . 0.9900 ?
C21 C22 . 1.382(2) ?
C21 C26 . 1.382(3) ?
C22 C23 . 1.388(2) ?
C22 H22 . 0.9500 ?
C23 C24 . 1.374(3) ?
C23 H23 . 0.9500 ?
C24 C25 . 1.379(3) ?
C24 H24 . 0.9500 ?
C25 C26 . 1.380(3) ?
C25 H25 . 0.9500 ?
C26 H26 . 0.9500 ?

loop_
_geom_hbond_atom_site_label_D
_geom_hbond_atom_site_label_H
_geom_hbond_atom_site_label_A
_geom_hbond_site_symmetry_A
_geom_hbond_distance_DH
_geom_hbond_distance_HA
_geom_hbond_distance_DA
_geom_hbond_angle_DHA
C22 H22 O1 3_665 0.95 2.53 3.409(2) 153.8
C23 H23 O3 2_554 0.95 2.51 3.353(2) 148.3

loop_
_geom_torsion_atom_site_label_1
_geom_torsion_atom_site_label_2
_geom_torsion_atom_site_label_3
_geom_torsion_atom_site_label_4
_geom_torsion_site_symmetry_1
_geom_torsion_site_symmetry_2
_geom_torsion_site_symmetry_3
_geom_torsion_site_symmetry_4
_geom_torsion
_geom_torsion_publ_flag
C5 N1 C1 C2 . . . . -5.1(2) ?
C21 N1 C1 C2 . . . . 178.44(16) ?
C5 N1 C1 C6 . . . . 173.45(15) ?
C21 N1 C1 C6 . . . . -3.0(2) ?
N1 C1 C2 C9 . . . . 169.93(15) ?
C6 C1 C2 C9 . . . . -8.5(3) ?
N1 C1 C2 C3 . . . . -10.6(3) ?
C6 C1 C2 C3 . . . . 170.97(16) ?
C1 C2 C3 C4 . . . . 19.8(2) ?
C9 C2 C3 C4 . . . . -160.73(14) ?
C1 C2 C3 C12 . . . . -102.88(19) ?
C9 C2 C3 C12 . . . . 76.58(19) ?
C2 C3 C4 C5 . . . . -16.6(2) ?
C12 C3 C4 C5 . . . . 106.73(19) ?
C2 C3 C4 S1 . . . . 167.50(12) ?
C12 C3 C4 S1 . . . . -69.21(19) ?
O3 S1 C4 C5 . . . . -101.22(14) ?
O2 S1 C4 C5 . . . . 127.76(13) ?
C20 S1 C4 C5 . . . . 12.50(14) ?
O3 S1 C4 C3 . . . . 75.25(16) ?
O2 S1 C4 C3 . . . . -55.77(17) ?
C20 S1 C4 C3 . . . . -171.03(15) ?
C3 C4 C5 N1 . . . . 3.8(3) ?
S1 C4 C5 N1 . . . . -179.73(14) ?
C3 C4 C5 C19 . . . . -176.43(16) ?
S1 C4 C5 C19 . . . . 0.0(2) ?
C1 N1 C5 C4 . . . . 8.5(2) ?
C21 N1 C5 C4 . . . . -174.82(16) ?
C1 N1 C5 C19 . . . . -171.20(16) ?
C21 N1 C5 C19 . . . . 5.4(2) ?
C2 C1 C6 C7 . . . . -18.6(2) ?
N1 C1 C6 C7 . . . . 162.88(15) ?
C1 C6 C7 C10 . . . . 169.02(16) ?
C1 C6 C7 C11 . . . . -71.1(2) ?
C1 C6 C7 C8 . . . . 48.9(2) ?
C10 C7 C8 C9 . . . . -174.50(15) ?
C11 C7 C8 C9 . . . . 65.35(19) ?
C6 C7 C8 C9 . . . . -55.65(19) ?
C1 C2 C9 O1 . . . . -176.51(16) ?
C3 C2 C9 O1 . . . . 4.0(2) ?
C1 C2 C9 C8 . . . . 1.6(2) ?
C3 C2 C9 C8 . . . . -177.86(14) ?
C7 C8 C9 O1 . . . . -150.05(16) ?
C7 C8 C9 C2 . . . . 31.8(2) ?
C4 C3 C12 C13 . . . . 102.89(19) ?
C2 C3 C12 C13 . . . . -137.09(17) ?
C4 C3 C12 C17 . . . . -74.5(2) ?
C2 C3 C12 C17 . . . . 45.5(2) ?
C17 C12 C13 C14 . . . . -0.7(3) ?
C3 C12 C13 C14 . . . . -178.12(16) ?
C18 O4 C14 C15 . . . . 20.7(3) ?
C18 O4 C14 C13 . . . . -160.75(17) ?
C12 C13 C14 O4 . . . . -177.86(16) ?
C12 C13 C14 C15 . . . . 0.7(3) ?
O4 C14 C15 C16 . . . . 178.14(17) ?
C13 C14 C15 C16 . . . . -0.3(3) ?
C14 C15 C16 C17 . . . . -0.1(3) ?
C15 C16 C17 C12 . . . . 0.2(3) ?
C13 C12 C17 C16 . . . . 0.2(3) ?
C3 C12 C17 C16 . . . . 177.65(17) ?
C4 C5 C19 C20 . . . . -15.2(2) ?
N1 C5 C19 C20 . . . . 164.53(16) ?
C5 C19 C20 S1 . . . . 22.30(18) ?
O3 S1 C20 C19 . . . . 93.82(14) ?
O2 S1 C20 C19 . . . . -135.03(13) ?
C4 S1 C20 C19 . . . . -20.51(14) ?
C1 N1 C21 C22 . . . . 87.6(2) ?
C5 N1 C21 C22 . . . . -88.9(2) ?
C1 N1 C21 C26 . . . . -94.8(2) ?
C5 N1 C21 C26 . . . . 88.66(19) ?
C26 C21 C22 C23 . . . . -1.1(3) ?
N1 C21 C22 C23 . . . . 176.38(15) ?
C21 C22 C23 C24 . . . . -0.3(3) ?
C22 C23 C24 C25 . . . . 1.2(3) ?
C23 C24 C25 C26 . . . . -0.7(3) ?
C24 C25 C26 C21 . . . . -0.7(3) ?
C22 C21 C26 C25 . . . . 1.6(3) ?
N1 C21 C26 C25 . . . . -175.93(15) ?
